data_4332636
loop_
_publ_author_name
'Li, Lei'
'Sarjeant, Amy A. Narducci'
'Karlin, Kenneth D.'

_publ_section_title
;
 Reactivity Study of a Hydroperoxodicopper(II) Complex:&#x00A0;
 Hydroxylation, Dehydrogenation, and Ligand Cross-Link Reactions
;
_journal_issue 18
_journal_name_full 'Inorganic Chemistry'
_journal_page_first 7160
_journal_page_last 7172
_journal_paper_doi 10.1021/ic060598x
_journal_volume 45
_journal_year 2006
_chemical_formula_moiety 'C68 H72 Cu4 N12 O4, 6(C2 H3 N), 4(Cl O4)'
_chemical_formula_sum 'C80 H90 Cl4 Cu4 N18 O20'
_chemical_formula_weight 2019.66
_chemical_name_systematic
; 
 ? 
;
_space_group_IT_number 2
_symmetry_cell_setting triclinic
_symmetry_space_group_name_Hall '-P 1'
_symmetry_space_group_name_H-M 'P -1'
_atom_sites_solution_hydrogens geom
_atom_sites_solution_primary direct
_atom_sites_solution_secondary difmap
_audit_creation_date
;
'Wed Mar 22 17:37:08 2006'
;
_audit_creation_method SHELXL-97
_cell_angle_alpha 106.197(8)
_cell_angle_beta 109.379(9)
_cell_angle_gamma 100.108(7)
_cell_formula_units_Z 1
_cell_length_a 11.9993(10)
_cell_length_b 13.4080(11)
_cell_length_c 16.1375(17)
_cell_measurement_reflns_used 5981
_cell_measurement_temperature 110
_cell_measurement_theta_max 27.88
_cell_measurement_theta_min 3.71
_cell_volume 2246.7(4)
_computing_cell_refinement 'Oxford Diffraction CrysAlis RED'
_computing_data_collection 'Oxford Diffraction CrysAlis CCD'
_computing_data_reduction 'Oxford Diffraction CrysAlis RED'
_computing_molecular_graphics 'Sheldrick, G.M. (2000). SHELXTL v6.10.'
_computing_publication_material 'Sheldrick, G.M. (2000). SHELXTL v6.10.'
_computing_structure_refinement 'Sheldrick, G.M. (2000). SHELXTL v6.10.'
_computing_structure_solution 'Sheldrick, G.M. (2000). SHELXTL v6.10.'
_diffrn_ambient_temperature 110
_diffrn_detector_area_resol_mean 15.9890
_diffrn_measured_fraction_theta_full 0.993
_diffrn_measured_fraction_theta_max 0.993
_diffrn_measurement_details 'see scan set'
_diffrn_measurement_device Kappa
_diffrn_measurement_device_type Xcalibur3
_diffrn_measurement_method ' omega scans'
_diffrn_orient_matrix_UB_11 0.0274002664
_diffrn_orient_matrix_UB_12 0.0138970747
_diffrn_orient_matrix_UB_13 0.0496732571
_diffrn_orient_matrix_UB_21 0.0196521167
_diffrn_orient_matrix_UB_22 0.0557467175
_diffrn_orient_matrix_UB_23 0.0062139644
_diffrn_orient_matrix_UB_31 -0.0564523898
_diffrn_orient_matrix_UB_32 0.0061775923
_diffrn_orient_matrix_UB_33 0.0027518236
_diffrn_radiation_monochromator graphite
_diffrn_radiation_source 'Enhance (Mo) X-ray Source'
_diffrn_radiation_type 'Mo K\a'
_diffrn_radiation_wavelength 0.71073
_diffrn_reflns_av_R_equivalents 0.0640
_diffrn_reflns_av_sigmaI/netI 0.1056
_diffrn_reflns_limit_h_max 14
_diffrn_reflns_limit_h_min -14
_diffrn_reflns_limit_k_max 16
_diffrn_reflns_limit_k_min -16
_diffrn_reflns_limit_l_max 19
_diffrn_reflns_limit_l_min -19
_diffrn_reflns_number 21363
_diffrn_reflns_resolution_max 0.83
_diffrn_reflns_theta_full 25.35
_diffrn_reflns_theta_max 25.35
_diffrn_reflns_theta_min 3.64
_diffrn_source_current 40
_diffrn_source_power 2
_diffrn_source_voltage 50
_diffrn_standards_interval_count 1
_diffrn_standards_interval_time 50
_exptl_absorpt_coefficient_mu 1.13111
_exptl_absorpt_correction_T_max 0.92869
_exptl_absorpt_correction_T_min 0.82162
_exptl_absorpt_correction_type analytical
_exptl_absorpt_process_details
;
CrysAlis RED, Oxford Diffraction Ltd.,
Version 1.171.29.1 (release 13-01-2006 CrysAlis171 .NET)
(compiled Jan 13 2006,17:25:00)
Analytical numeric absorption correction using a multifaceted crystal
        model based on expressions derived by R.C. Clark & J.S. Reid.
(Clark, R. C. & Reid, J. S. (1995). Acta Cryst. A51, 887-897)
;
_exptl_crystal_colour green
_exptl_crystal_density_diffrn 1.493
_exptl_crystal_density_method 'not measured'
_exptl_crystal_description prism
_exptl_crystal_F_000 1040
_exptl_crystal_size_max 0.13077
_exptl_crystal_size_mid 0.07446
_exptl_crystal_size_min 0.03234
_refine_diff_density_max 1.414
_refine_diff_density_min -0.456
_refine_diff_density_rms 0.103
_refine_ls_extinction_method none
_refine_ls_goodness_of_fit_ref 0.910
_refine_ls_hydrogen_treatment constr
_refine_ls_matrix_type full
_refine_ls_number_parameters 630
_refine_ls_number_reflns 8173
_refine_ls_number_restraints 0
_refine_ls_restrained_S_all 0.910
_refine_ls_R_factor_all 0.1068
_refine_ls_R_factor_gt 0.0523
_refine_ls_shift/su_max 0.047
_refine_ls_shift/su_mean 0.001
_refine_ls_structure_factor_coef Fsqd
_refine_ls_weighting_details 'calc w=1/[\s^2^(Fo^2^)+(0.0798P)^2^+0.0000P] where P=(Fo^2^+2Fc^2^)/3'
_refine_ls_weighting_scheme calc
_refine_ls_wR_factor_gt 0.1248
_refine_ls_wR_factor_ref 0.1401
_reflns_number_gt 4756
_reflns_number_total 8173
_reflns_threshold_expression >2sigma(I)
_cod_data_source_file ic060598xsup3.cif
_cod_data_source_block x0108
_cod_depositor_comments
;
The following automatic conversions were performed:

'_symmetry_cell_setting' value 'Triclinic' changed to 'triclinic'
according to /home/saulius/struct/CIF-dictionaries/cif_core.dic
dictionary named 'cif_core.dic' version 2.4.2 from 2011-04-26.

Automatic conversion script
Id: cif_fix_values 1891 2012-01-12 08:04:46Z andrius 
;
_cod_original_sg_symbol_H-M 'P-1   '
_cod_database_code 4332636
_audit_creation_method_reference
;
CrysAlis RED, Oxford Diffraction Ltd.,
Version 1.171.29.1 (release 13-01-2006 CrysAlis171 .NET)
(compiled Jan 13 2006,17:25:00)
;
_computing_data_collection_reference
;
CrysAlis CCD, Oxford Diffraction Ltd.,
Version 1.171.29.1 (release 13-01-2006 CrysAlis171 .NET)
(compiled Jan 13 2006,17:25:00)
;
_computing_cell_refinment_reference
;
CrysAlis RED, Oxford Diffraction Ltd.,
Version 1.171.29.1 (release 13-01-2006 CrysAlis171 .NET)
(compiled Jan 13 2006,17:25:00)
;
_computing_data_reduction_reference
;
CrysAlis RED, Oxford Diffraction Ltd.,
Version 1.171.29.1 (release 13-01-2006 CrysAlis171 .NET)
(compiled Jan 13 2006,17:25:00)
;
_cell_measurement_resolution_max 0.76

loop_
_symmetry_equiv_pos_as_xyz
'x, y, z'
'-x, -y, -z'

loop_
_atom_site_label
_atom_site_type_symbol
_atom_site_fract_x
_atom_site_fract_y
_atom_site_fract_z
_atom_site_U_iso_or_equiv
_atom_site_adp_type
_atom_site_occupancy
_atom_site_symmetry_multiplicity
_atom_site_calc_flag
_atom_site_refinement_flags
_atom_site_disorder_assembly
_atom_site_disorder_group
Cu1 Cu 1.17975(5) 0.60832(5) -0.03195(4) 0.02243(17) Uani 1 1 d . . .
Cu2 Cu 0.97095(5) 0.31394(5) -0.13010(4) 0.02264(17) Uani 1 1 d . . .
O1 O 1.0591(3) 0.6161(2) 0.0212(2) 0.0257(8) Uani 1 1 d . . .
H1O H 0.9982 0.6277 -0.0152 0.039 Uiso 1 1 d R . .
O2 O 1.1091(3) 0.4447(2) -0.1065(2) 0.0231(8) Uani 1 1 d . . .
N1 N 1.1180(4) 0.6792(3) -0.1369(3) 0.0240(9) Uani 1 1 d . . .
N2 N 1.3041(3) 0.5941(3) -0.0915(3) 0.0213(9) Uani 1 1 d . . .
N3 N 1.3422(4) 0.6955(3) 0.0869(3) 0.0252(10) Uani 1 1 d . . .
N4 N 0.8340(4) 0.3535(3) -0.2326(3) 0.0261(10) Uani 1 1 d . . .
N5 N 0.9998(4) 0.2411(3) -0.2468(3) 0.0234(9) Uani 1 1 d . . .
N6 N 0.9396(4) 0.1626(3) -0.1279(3) 0.0275(10) Uani 1 1 d . . .
C1 C 1.0047(5) 0.6836(4) -0.1822(4) 0.0316(13) Uani 1 1 d . . .
H1A H 0.9434 0.6669 -0.1590 0.038 Uiso 1 1 calc R . .
C2 C 0.9728(5) 0.7112(4) -0.2612(4) 0.0369(14) Uani 1 1 d . . .
H2A H 0.8907 0.7121 -0.2925 0.044 Uiso 1 1 calc R . .
C3 C 1.0621(5) 0.7375(4) -0.2943(4) 0.0368(14) Uani 1 1 d . . .
H3A H 1.0431 0.7578 -0.3482 0.044 Uiso 1 1 calc R . .
C4 C 1.1806(5) 0.7335(4) -0.2467(4) 0.0304(12) Uani 1 1 d . . .
H4A H 1.2441 0.7518 -0.2675 0.036 Uiso 1 1 calc R . .
C5 C 1.2050(4) 0.7034(4) -0.1703(4) 0.0248(11) Uani 1 1 d . . .
C6 C 1.3285(4) 0.6924(4) -0.1150(4) 0.0239(11) Uani 1 1 d . . .
H6A H 1.3786 0.6855 -0.1531 0.029 Uiso 1 1 calc R . .
H6B H 1.3747 0.7574 -0.0566 0.029 Uiso 1 1 calc R . .
C7 C 1.4125(4) 0.5861(4) -0.0191(4) 0.0263(12) Uani 1 1 d . . .
H7A H 1.4850 0.5989 -0.0355 0.032 Uiso 1 1 calc R . .
H7B H 1.3954 0.5122 -0.0167 0.032 Uiso 1 1 calc R . .
C8 C 1.4403(5) 0.6692(4) 0.0756(4) 0.0263(12) Uani 1 1 d . . .
C9 C 1.5591(5) 0.7157(4) 0.1470(4) 0.0348(13) Uani 1 1 d . . .
H9A H 1.6272 0.6949 0.1378 0.042 Uiso 1 1 calc R . .
C10 C 1.5761(5) 0.7918(4) 0.2305(4) 0.0376(14) Uani 1 1 d . . .
H10A H 1.6558 0.8229 0.2807 0.045 Uiso 1 1 calc R . .
C11 C 1.4773(5) 0.8227(4) 0.2411(4) 0.0334(13) Uani 1 1 d . . .
H11A H 1.4881 0.8782 0.2972 0.040 Uiso 1 1 calc R . .
C12 C 1.3611(5) 0.7715(4) 0.1683(4) 0.0293(12) Uani 1 1 d . . .
H12A H 1.2921 0.7911 0.1766 0.035 Uiso 1 1 calc R . .
C13 C 1.2478(4) 0.4946(4) -0.1752(4) 0.0242(11) Uani 1 1 d . . .
C14 C 1.2859(4) 0.4717(4) -0.2473(4) 0.0261(12) Uani 1 1 d . . .
H14A H 1.3535 0.5237 -0.2442 0.031 Uiso 1 1 calc R . .
C15 C 1.2294(4) 0.3749(4) -0.3254(3) 0.0258(12) Uani 1 1 d . . .
C16 C 1.1356(4) 0.2980(4) -0.3242(4) 0.0259(11) Uani 1 1 d . . .
H16A H 1.0970 0.2296 -0.3746 0.031 Uiso 1 1 calc R . .
C17 C 1.0981(4) 0.3204(4) -0.2505(4) 0.0237(11) Uani 1 1 d . . .
C18 C 1.1487(4) 0.4186(4) -0.1758(3) 0.0199(11) Uani 1 1 d . . .
C19 C 1.2626(5) 0.3580(4) -0.4117(4) 0.0324(13) Uani 1 1 d . . .
C20 C 1.2107(5) 0.2396(5) -0.4801(4) 0.0388(14) Uani 1 1 d . . .
H20A H 1.1205 0.2164 -0.5020 0.058 Uiso 1 1 calc R . .
H20B H 1.2457 0.1932 -0.4479 0.058 Uiso 1 1 calc R . .
H20C H 1.2328 0.2334 -0.5342 0.058 Uiso 1 1 calc R . .
C21 C 1.4049(5) 0.3932(5) -0.3798(4) 0.0454(16) Uani 1 1 d . . .
H21A H 1.4390 0.4705 -0.3402 0.068 Uiso 1 1 calc R . .
H21B H 1.4247 0.3807 -0.4354 0.068 Uiso 1 1 calc R . .
H21C H 1.4410 0.3504 -0.3438 0.068 Uiso 1 1 calc R . .
C22 C 1.2081(6) 0.4285(5) -0.4640(4) 0.0495(17) Uani 1 1 d . . .
H22A H 1.1190 0.4106 -0.4800 0.074 Uiso 1 1 calc R . .
H22B H 1.2227 0.4147 -0.5218 0.074 Uiso 1 1 calc R . .
H22C H 1.2477 0.5053 -0.4236 0.074 Uiso 1 1 calc R . .
C23 C 0.7822(5) 0.4339(4) -0.2189(4) 0.0322(13) Uani 1 1 d . . .
H23A H 0.7872 0.4694 -0.1574 0.039 Uiso 1 1 calc R . .
C24 C 0.7217(5) 0.4677(5) -0.2904(5) 0.0396(15) Uani 1 1 d . . .
H24A H 0.6851 0.5245 -0.2782 0.047 Uiso 1 1 calc R . .
C25 C 0.7154(5) 0.4180(5) -0.3786(5) 0.0426(16) Uani 1 1 d . . .
H25A H 0.6752 0.4404 -0.4286 0.051 Uiso 1 1 calc R . .
C26 C 0.7678(5) 0.3350(5) -0.3945(4) 0.0403(15) Uani 1 1 d . . .
H26A H 0.7649 0.3001 -0.4555 0.048 Uiso 1 1 calc R . .
C27 C 0.8253(4) 0.3026(4) -0.3205(4) 0.0276(12) Uani 1 1 d . . .
C28 C 0.8802(5) 0.2101(4) -0.3297(4) 0.0289(12) Uani 1 1 d . . .
H28A H 0.8221 0.1452 -0.3333 0.035 Uiso 1 1 calc R . .
H28B H 0.8945 0.1919 -0.3884 0.035 Uiso 1 1 calc R . .
C29 C 1.0368(5) 0.1425(4) -0.2382(4) 0.0299(12) Uani 1 1 d . . .
H29A H 1.1276 0.1625 -0.2040 0.036 Uiso 1 1 calc R . .
H29B H 1.0132 0.0883 -0.3018 0.036 Uiso 1 1 calc R . .
C30 C 0.9741(5) 0.0939(4) -0.1860(4) 0.0304(12) Uani 1 1 d . . .
C31 C 0.9581(5) -0.0133(4) -0.1945(4) 0.0397(14) Uani 1 1 d . . .
H31A H 0.9830 -0.0600 -0.2365 0.048 Uiso 1 1 calc R . .
C32 C 0.9056(6) -0.0518(5) -0.1412(4) 0.0455(16) Uani 1 1 d . . .
H32A H 0.8947 -0.1252 -0.1453 0.055 Uiso 1 1 calc R . .
C33 C 0.8691(6) 0.0174(4) -0.0817(4) 0.0438(15) Uani 1 1 d . . .
H33A H 0.8320 -0.0077 -0.0447 0.053 Uiso 1 1 calc R . .
C34 C 0.8874(5) 0.1237(4) -0.0768(4) 0.0335(13) Uani 1 1 d . . .
H34A H 0.8621 0.1714 -0.0358 0.040 Uiso 1 1 calc R . .
Cl1 Cl 0.78090(13) 1.07537(11) 0.39514(10) 0.0383(3) Uani 1 1 d . . .
O1S O 0.8729(4) 1.1760(4) 0.4563(3) 0.0678(15) Uani 1 1 d . . .
O2S O 0.6805(4) 1.0968(4) 0.3311(3) 0.0660(13) Uani 1 1 d . . .
O3S O 0.7314(5) 1.0219(4) 0.4458(3) 0.0674(14) Uani 1 1 d . . .
O4S O 0.8276(5) 1.0090(4) 0.3395(4) 0.0788(16) Uani 1 1 d . . .
Cl2 Cl 1.28361(13) 0.30356(11) 0.05900(10) 0.0357(3) Uani 1 1 d . . .
O5S O 1.2559(6) 0.2933(5) -0.0344(4) 0.0885(18) Uani 1 1 d . A .
O6S O 1.3496(12) 0.4198(8) 0.1000(10) 0.083(4) Uani 0.50 1 d P A 1
O7S O 1.2064(10) 0.2770(9) 0.0981(8) 0.074(3) Uani 0.50 1 d P A 1
O8S O 1.3800(10) 0.2504(9) 0.0743(8) 0.076(3) Uani 0.50 1 d P A 1
O6T O 1.3971(7) 0.3680(8) 0.1319(6) 0.041(2) Uani 0.50 1 d P A 2
O7T O 1.1825(7) 0.3441(9) 0.0750(6) 0.051(2) Uani 0.50 1 d P A 2
O8T O 1.2560(12) 0.1956(7) 0.0541(7) 0.077(3) Uani 0.50 1 d P A 2
N1S N 0.6694(5) 0.0078(4) -0.3258(4) 0.0533(14) Uani 1 1 d . . .
C1S C 0.6062(6) -0.0521(5) -0.3992(5) 0.0461(16) Uani 1 1 d . . .
C2S C 0.5206(7) -0.1304(6) -0.4908(5) 0.068(2) Uani 1 1 d . . .
H2SA H 0.5590 -0.1332 -0.5361 0.102 Uiso 1 1 calc R . .
H2SB H 0.4453 -0.1087 -0.5119 0.102 Uiso 1 1 calc R . .
H2SC H 0.4995 -0.2023 -0.4866 0.102 Uiso 1 1 calc R . .
N3S N 1.3606(8) 0.3105(6) 0.3547(6) 0.091(2) Uani 1 1 d . . .
C5S C 1.4029(8) 0.2583(8) 0.3107(7) 0.075(2) Uani 1 1 d . . .
C6S C 1.4506(8) 0.1849(8) 0.2533(7) 0.097(3) Uani 1 1 d . . .
H6SA H 1.5317 0.1840 0.2938 0.146 Uiso 1 1 calc R . .
H6SB H 1.4586 0.2109 0.2039 0.146 Uiso 1 1 calc R . .
H6SC H 1.3930 0.1112 0.2242 0.146 Uiso 1 1 calc R . .
N2S N 1.3493(9) -0.0590(7) 0.0082(8) 0.050(2) Uani 0.64 1 d P B 1
C3S C 1.3461(9) -0.0147(8) -0.0411(8) 0.041(2) Uani 0.64 1 d P B 1
C4S C 1.346(3) 0.041(3) -0.102(2) 0.074(11) Uani 0.64 1 d P B 1
H4SA H 1.3429 0.1147 -0.0731 0.111 Uiso 0.64 1 calc PR B 1
H4SB H 1.2729 0.0027 -0.1614 0.111 Uiso 0.64 1 calc PR B 1
H4SC H 1.4209 0.0447 -0.1139 0.111 Uiso 0.64 1 calc PR B 1
N2S' N 1.570(2) 0.0530(13) -0.0734(13) 0.058(5) Uani 0.36 1 d P C 2
C3S' C 1.463(3) 0.0396(15) -0.0916(15) 0.060(6) Uani 0.36 1 d P C 2
C4S' C 1.330(4) 0.034(4) -0.113(4) 0.033(11) Uani 0.36 1 d P C 2
H4SD H 1.3231 0.1080 -0.0927 0.050 Uiso 0.36 1 calc PR C 2
H4SE H 1.2987 -0.0069 -0.0800 0.050 Uiso 0.36 1 calc PR C 2
H4SF H 1.2812 -0.0021 -0.1814 0.050 Uiso 0.36 1 calc PR C 2

loop_
_atom_site_aniso_label
_atom_site_aniso_U_11
_atom_site_aniso_U_22
_atom_site_aniso_U_33
_atom_site_aniso_U_23
_atom_site_aniso_U_13
_atom_site_aniso_U_12
Cu1 0.0196(3) 0.0218(3) 0.0290(4) 0.0114(3) 0.0120(3) 0.0052(3)
Cu2 0.0235(4) 0.0198(3) 0.0263(4) 0.0096(3) 0.0124(3) 0.0039(3)
O1 0.0240(19) 0.0240(17) 0.030(2) 0.0079(15) 0.0143(16) 0.0042(15)
O2 0.0223(18) 0.0227(17) 0.0256(19) 0.0099(15) 0.0114(16) 0.0041(14)
N1 0.018(2) 0.024(2) 0.037(3) 0.017(2) 0.014(2) 0.0086(18)
N2 0.016(2) 0.021(2) 0.027(2) 0.0112(19) 0.0072(19) 0.0050(17)
N3 0.023(2) 0.026(2) 0.031(3) 0.016(2) 0.012(2) 0.0055(19)
N4 0.018(2) 0.031(2) 0.035(3) 0.017(2) 0.014(2) 0.0054(19)
N5 0.022(2) 0.021(2) 0.024(2) 0.0059(18) 0.0089(19) 0.0037(18)
N6 0.029(2) 0.022(2) 0.031(3) 0.010(2) 0.013(2) 0.0063(19)
C1 0.025(3) 0.029(3) 0.050(4) 0.021(3) 0.018(3) 0.013(2)
C2 0.027(3) 0.027(3) 0.045(4) 0.013(3) -0.001(3) 0.008(2)
C3 0.042(4) 0.031(3) 0.033(3) 0.017(3) 0.006(3) 0.010(3)
C4 0.027(3) 0.033(3) 0.035(3) 0.019(3) 0.013(3) 0.005(2)
C5 0.024(3) 0.022(3) 0.031(3) 0.014(2) 0.010(2) 0.007(2)
C6 0.024(3) 0.022(3) 0.031(3) 0.013(2) 0.016(2) 0.004(2)
C7 0.017(3) 0.027(3) 0.037(3) 0.015(2) 0.008(2) 0.008(2)
C8 0.025(3) 0.024(3) 0.029(3) 0.011(2) 0.009(2) 0.006(2)
C9 0.028(3) 0.036(3) 0.044(4) 0.020(3) 0.011(3) 0.016(3)
C10 0.033(3) 0.034(3) 0.036(3) 0.016(3) 0.001(3) 0.006(3)
C11 0.037(3) 0.029(3) 0.030(3) 0.010(3) 0.012(3) 0.004(3)
C12 0.034(3) 0.026(3) 0.028(3) 0.011(2) 0.013(3) 0.005(2)
C13 0.019(3) 0.027(3) 0.028(3) 0.012(2) 0.008(2) 0.009(2)
C14 0.017(3) 0.030(3) 0.036(3) 0.020(3) 0.011(2) 0.007(2)
C15 0.016(3) 0.037(3) 0.025(3) 0.012(2) 0.006(2) 0.009(2)
C16 0.022(3) 0.029(3) 0.026(3) 0.010(2) 0.008(2) 0.006(2)
C17 0.020(3) 0.029(3) 0.029(3) 0.013(2) 0.014(2) 0.011(2)
C18 0.019(3) 0.023(3) 0.024(3) 0.012(2) 0.010(2) 0.011(2)
C19 0.029(3) 0.035(3) 0.033(3) 0.010(3) 0.016(3) 0.006(2)
C20 0.036(3) 0.051(4) 0.033(3) 0.012(3) 0.021(3) 0.010(3)
C21 0.032(3) 0.056(4) 0.039(4) 0.003(3) 0.022(3) -0.001(3)
C22 0.064(4) 0.053(4) 0.040(4) 0.025(3) 0.025(3) 0.016(3)
C23 0.024(3) 0.034(3) 0.047(4) 0.024(3) 0.015(3) 0.012(2)
C24 0.023(3) 0.042(3) 0.062(4) 0.027(3) 0.019(3) 0.011(3)
C25 0.026(3) 0.057(4) 0.054(4) 0.040(4) 0.012(3) 0.009(3)
C26 0.027(3) 0.055(4) 0.034(3) 0.022(3) 0.007(3) 0.000(3)
C27 0.013(3) 0.038(3) 0.032(3) 0.018(3) 0.009(2) 0.001(2)
C28 0.024(3) 0.031(3) 0.024(3) 0.006(2) 0.008(2) -0.003(2)
C29 0.034(3) 0.022(3) 0.038(3) 0.009(2) 0.019(3) 0.011(2)
C30 0.030(3) 0.026(3) 0.036(3) 0.013(3) 0.011(3) 0.009(2)
C31 0.043(4) 0.030(3) 0.054(4) 0.017(3) 0.026(3) 0.016(3)
C32 0.061(4) 0.029(3) 0.059(4) 0.024(3) 0.030(4) 0.019(3)
C33 0.059(4) 0.035(3) 0.055(4) 0.028(3) 0.033(4) 0.017(3)
C34 0.045(4) 0.030(3) 0.033(3) 0.015(3) 0.021(3) 0.011(3)
Cl1 0.0404(9) 0.0339(7) 0.0315(8) 0.0062(6) 0.0121(7) 0.0036(6)
O1S 0.073(3) 0.057(3) 0.040(3) -0.010(2) 0.028(2) -0.028(2)
O2S 0.056(3) 0.084(4) 0.076(3) 0.049(3) 0.026(3) 0.032(3)
O3S 0.086(4) 0.053(3) 0.049(3) 0.022(2) 0.022(3) -0.009(3)
O4S 0.073(4) 0.073(3) 0.084(4) 0.006(3) 0.037(3) 0.032(3)
Cl2 0.0357(8) 0.0335(7) 0.0420(9) 0.0139(6) 0.0213(7) 0.0083(6)
O5S 0.118(5) 0.118(5) 0.056(3) 0.043(3) 0.040(3) 0.069(4)
O6S 0.101(9) 0.036(6) 0.126(11) 0.013(6) 0.086(9) 0.004(6)
O7S 0.062(7) 0.060(7) 0.107(9) 0.026(7) 0.056(7) -0.002(6)
O8S 0.067(7) 0.093(8) 0.093(8) 0.055(7) 0.028(6) 0.053(7)
O6T 0.022(5) 0.055(6) 0.039(5) 0.016(5) 0.008(4) 0.000(4)
O7T 0.029(5) 0.077(7) 0.043(5) 0.007(5) 0.013(4) 0.035(5)
O8T 0.142(11) 0.037(5) 0.082(8) 0.040(5) 0.064(8) 0.034(6)
N1S 0.051(4) 0.045(3) 0.050(4) 0.010(3) 0.016(3) 0.002(3)
C1S 0.044(4) 0.049(4) 0.056(5) 0.025(4) 0.029(4) 0.012(3)
C2S 0.068(5) 0.062(5) 0.052(5) 0.012(4) 0.007(4) 0.016(4)
N3S 0.117(7) 0.096(6) 0.094(6) 0.057(5) 0.056(5) 0.049(5)
C5S 0.081(6) 0.090(6) 0.089(7) 0.067(6) 0.043(5) 0.031(5)
C6S 0.097(7) 0.161(9) 0.128(8) 0.109(8) 0.085(7) 0.087(7)
N2S 0.063(7) 0.045(5) 0.070(7) 0.032(5) 0.044(6) 0.027(5)
C3S 0.041(6) 0.033(5) 0.049(7) 0.010(5) 0.019(5) 0.011(5)
C4S 0.12(3) 0.067(17) 0.036(12) 0.012(11) 0.030(18) 0.041(17)
N2S' 0.089(15) 0.055(11) 0.051(12) 0.025(9) 0.044(12) 0.032(12)
C3S' 0.13(2) 0.035(10) 0.042(13) 0.027(9) 0.043(17) 0.035(15)
C4S' 0.015(13) 0.042(19) 0.04(2) 0.036(17) -0.002(12) 0.006(12)

loop_
_atom_type_symbol
_atom_type_description
_atom_type_scat_dispersion_real
_atom_type_scat_dispersion_imag
_atom_type_scat_source
C C 0.0033 0.0016 'International Tables Vol C Tables 4.2.6.8 and 6.1.1.4'
H H 0.0000 0.0000 'International Tables Vol C Tables 4.2.6.8 and 6.1.1.4'
N N 0.0061 0.0033 'International Tables Vol C Tables 4.2.6.8 and 6.1.1.4'
O O 0.0106 0.0060 'International Tables Vol C Tables 4.2.6.8 and 6.1.1.4'
Cl Cl 0.1484 0.1585 'International Tables Vol C Tables 4.2.6.8 and 6.1.1.4'
Cu Cu 0.3201 1.2651 'International Tables Vol C Tables 4.2.6.8 and 6.1.1.4'

loop_
_exptl_crystal_face_index_h
_exptl_crystal_face_index_k
_exptl_crystal_face_index_l
_exptl_crystal_face_perp_dist
0.00 -1.00 20.00 0.0323
-1.00 19.00 -6.00 0.0450
1.00 -19.00 6.00 0.0544
0.00 1.00 -20.00 0.0370
-16.00 5.00 11.00 0.1156
-13.00 -9.00 12.00 0.1153
17.00 -5.00 -8.00 0.1308
10.00 -17.00 0.00 0.0653

loop_
_geom_angle_atom_site_label_1
_geom_angle_atom_site_label_2
_geom_angle_atom_site_label_3
_geom_angle
_geom_angle_site_symmetry_1
_geom_angle_site_symmetry_3
O1 Cu1 N2 177.83(15) . .
O1 Cu1 O2 95.16(13) . .
N2 Cu1 O2 82.69(14) . .
O1 Cu1 N3 101.04(15) . .
N2 Cu1 N3 80.63(16) . .
O2 Cu1 N3 129.81(14) . .
O1 Cu1 N1 101.28(14) . .
N2 Cu1 N1 79.01(15) . .
O2 Cu1 N1 103.83(14) . .
N3 Cu1 N1 118.67(15) . .
O1 Cu2 N6 98.35(15) 2_765 .
O1 Cu2 N5 178.76(16) 2_765 .
N6 Cu2 N5 82.30(16) . .
O1 Cu2 O2 94.77(13) 2_765 .
N6 Cu2 O2 142.16(15) . .
N5 Cu2 O2 85.32(14) . .
O1 Cu2 N4 97.93(15) 2_765 .
N6 Cu2 N4 120.22(16) . .
N5 Cu2 N4 80.83(16) . .
O2 Cu2 N4 92.61(13) . .
Cu1 O1 Cu2 145.50(19) . 2_765
Cu1 O1 H1O 109.2 . .
Cu2 O1 H1O 92.0 2_765 .
C18 O2 Cu2 108.0(3) . .
C18 O2 Cu1 109.6(3) . .
Cu2 O2 Cu1 140.64(17) . .
C1 N1 C5 118.2(4) . .
C1 N1 Cu1 129.2(3) . .
C5 N1 Cu1 111.5(3) . .
C13 N2 C7 111.3(4) . .
C13 N2 C6 112.3(4) . .
C7 N2 C6 114.1(4) . .
C13 N2 Cu1 107.5(3) . .
C7 N2 Cu1 105.1(3) . .
C6 N2 Cu1 106.0(3) . .
C12 N3 C8 118.2(4) . .
C12 N3 Cu1 130.1(4) . .
C8 N3 Cu1 111.7(3) . .
C23 N4 C27 118.2(4) . .
C23 N4 Cu2 129.4(4) . .
C27 N4 Cu2 110.6(3) . .
C17 N5 C28 111.8(4) . .
C17 N5 C29 111.6(4) . .
C28 N5 C29 110.7(4) . .
C17 N5 Cu2 107.6(3) . .
C28 N5 Cu2 106.9(3) . .
C29 N5 Cu2 108.1(3) . .
C30 N6 C34 117.9(4) . .
C30 N6 Cu2 114.6(3) . .
C34 N6 Cu2 127.5(3) . .
N1 C1 C2 122.8(5) . .
N1 C1 H1A 118.6 . .
C2 C1 H1A 118.6 . .
C1 C2 C3 119.0(5) . .
C1 C2 H2A 120.5 . .
C3 C2 H2A 120.5 . .
C2 C3 C4 118.2(5) . .
C2 C3 H3A 120.9 . .
C4 C3 H3A 120.9 . .
C5 C4 C3 119.7(5) . .
C5 C4 H4A 120.2 . .
C3 C4 H4A 120.2 . .
N1 C5 C4 122.1(5) . .
N1 C5 C6 113.4(4) . .
C4 C5 C6 124.5(4) . .
N2 C6 C5 107.7(4) . .
N2 C6 H6A 110.2 . .
C5 C6 H6A 110.2 . .
N2 C6 H6B 110.2 . .
C5 C6 H6B 110.2 . .
H6A C6 H6B 108.5 . .
N2 C7 C8 109.6(4) . .
N2 C7 H7A 109.8 . .
C8 C7 H7A 109.8 . .
N2 C7 H7B 109.8 . .
C8 C7 H7B 109.8 . .
H7A C7 H7B 108.2 . .
N3 C8 C9 121.9(5) . .
N3 C8 C7 115.2(4) . .
C9 C8 C7 122.9(5) . .
C10 C9 C8 118.9(5) . .
C10 C9 H9A 120.5 . .
C8 C9 H9A 120.5 . .
C11 C10 C9 119.5(5) . .
C11 C10 H10A 120.3 . .
C9 C10 H10A 120.3 . .
C10 C11 C12 118.8(5) . .
C10 C11 H11A 120.6 . .
C12 C11 H11A 120.6 . .
N3 C12 C11 122.6(5) . .
N3 C12 H12A 118.7 . .
C11 C12 H12A 118.7 . .
C14 C13 C18 120.7(5) . .
C14 C13 N2 124.8(4) . .
C18 C13 N2 114.4(4) . .
C13 C14 C15 122.6(4) . .
C13 C14 H14A 118.7 . .
C15 C14 H14A 118.7 . .
C14 C15 C16 116.7(4) . .
C14 C15 C19 121.2(4) . .
C16 C15 C19 121.9(5) . .
C17 C16 C15 120.7(5) . .
C17 C16 H16A 119.6 . .
C15 C16 H16A 119.6 . .
C18 C17 C16 122.7(4) . .
C18 C17 N5 115.2(4) . .
C16 C17 N5 122.2(4) . .
O2 C18 C17 123.8(4) . .
O2 C18 C13 119.8(4) . .
C17 C18 C13 116.4(4) . .
C22 C19 C20 108.4(5) . .
C22 C19 C15 108.1(4) . .
C20 C19 C15 112.6(4) . .
C22 C19 C21 109.0(5) . .
C20 C19 C21 108.3(4) . .
C15 C19 C21 110.3(4) . .
C19 C20 H20A 109.5 . .
C19 C20 H20B 109.5 . .
H20A C20 H20B 109.5 . .
C19 C20 H20C 109.5 . .
H20A C20 H20C 109.5 . .
H20B C20 H20C 109.5 . .
C19 C21 H21A 109.5 . .
C19 C21 H21B 109.5 . .
H21A C21 H21B 109.5 . .
C19 C21 H21C 109.5 . .
H21A C21 H21C 109.5 . .
H21B C21 H21C 109.5 . .
C19 C22 H22A 109.5 . .
C19 C22 H22B 109.5 . .
H22A C22 H22B 109.5 . .
C19 C22 H22C 109.5 . .
H22A C22 H22C 109.5 . .
H22B C22 H22C 109.5 . .
N4 C23 C24 122.9(5) . .
N4 C23 H23A 118.5 . .
C24 C23 H23A 118.5 . .
C25 C24 C23 118.8(5) . .
C25 C24 H24A 120.6 . .
C23 C24 H24A 120.6 . .
C24 C25 C26 119.4(5) . .
C24 C25 H25A 120.3 . .
C26 C25 H25A 120.3 . .
C25 C26 C27 119.4(6) . .
C25 C26 H26A 120.3 . .
C27 C26 H26A 120.3 . .
N4 C27 C26 121.2(5) . .
N4 C27 C28 114.3(4) . .
C26 C27 C28 124.5(5) . .
N5 C28 C27 109.7(4) . .
N5 C28 H28A 109.7 . .
C27 C28 H28A 109.7 . .
N5 C28 H28B 109.7 . .
C27 C28 H28B 109.7 . .
H28A C28 H28B 108.2 . .
N5 C29 C30 110.0(4) . .
N5 C29 H29A 109.7 . .
C30 C29 H29A 109.7 . .
N5 C29 H29B 109.7 . .
C30 C29 H29B 109.7 . .
H29A C29 H29B 108.2 . .
N6 C30 C31 122.5(5) . .
N6 C30 C29 115.8(4) . .
C31 C30 C29 121.7(5) . .
C32 C31 C30 119.0(5) . .
C32 C31 H31A 120.5 . .
C30 C31 H31A 120.5 . .
C31 C32 C33 119.3(5) . .
C31 C32 H32A 120.4 . .
C33 C32 H32A 120.4 . .
C32 C33 C34 118.8(5) . .
C32 C33 H33A 120.6 . .
C34 C33 H33A 120.6 . .
N6 C34 C33 122.5(5) . .
N6 C34 H34A 118.7 . .
C33 C34 H34A 118.7 . .
O4S Cl1 O1S 110.5(3) . .
O4S Cl1 O3S 112.2(3) . .
O1S Cl1 O3S 111.7(3) . .
O4S Cl1 O2S 106.4(3) . .
O1S Cl1 O2S 108.6(3) . .
O3S Cl1 O2S 107.2(3) . .
O7S Cl2 O5S 128.5(6) . .
O7S Cl2 O6T 107.5(6) . .
O5S Cl2 O6T 122.5(4) . .
O7S Cl2 O8T 64.4(6) . .
O5S Cl2 O8T 103.4(5) . .
O6T Cl2 O8T 112.3(7) . .
O7S Cl2 O8S 111.9(7) . .
O5S Cl2 O8S 100.2(5) . .
O6T Cl2 O8S 65.0(6) . .
O8T Cl2 O8S 59.8(6) . .
O7S Cl2 O6S 112.3(6) . .
O5S Cl2 O6S 96.1(6) . .
O6T Cl2 O6S 45.3(6) . .
O8T Cl2 O6S 156.9(8) . .
O8S Cl2 O6S 104.8(7) . .
O7S Cl2 O7T 46.2(5) . .
O5S Cl2 O7T 101.1(4) . .
O6T Cl2 O7T 110.0(5) . .
O8T Cl2 O7T 105.9(7) . .
O8S Cl2 O7T 156.8(6) . .
O6S Cl2 O7T 82.0(6) . .
N1S C1S C2S 176.8(7) . .
C1S C2S H2SA 109.5 . .
C1S C2S H2SB 109.5 . .
H2SA C2S H2SB 109.5 . .
C1S C2S H2SC 109.5 . .
H2SA C2S H2SC 109.5 . .
H2SB C2S H2SC 109.5 . .
N3S C5S C6S 176.2(9) . .
C5S C6S H6SA 109.5 . .
C5S C6S H6SB 109.5 . .
H6SA C6S H6SB 109.5 . .
C5S C6S H6SC 109.5 . .
H6SA C6S H6SC 109.5 . .
H6SB C6S H6SC 109.5 . .
N2S C3S C4S 178.4(17) . .
N2S' C3S' C4S' 174(2) . .
C3S' C4S' H4SD 109.4 . .
C3S' C4S' H4SE 109.4 . .
H4SD C4S' H4SE 109.5 . .
C3S' C4S' H4SF 109.6 . .
H4SD C4S' H4SF 109.5 . .
H4SE C4S' H4SF 109.5 . .

loop_
_geom_bond_atom_site_label_1
_geom_bond_atom_site_label_2
_geom_bond_distance
_geom_bond_site_symmetry_2
Cu1 O1 1.915(3) .
Cu1 N2 2.034(4) .
Cu1 O2 2.043(3) .
Cu1 N3 2.077(4) .
Cu1 N1 2.152(4) .
Cu2 O1 1.928(3) 2_765
Cu2 N6 2.010(4) .
Cu2 N5 2.035(4) .
Cu2 O2 2.039(3) .
Cu2 N4 2.170(4) .
O1 Cu2 1.928(3) 2_765
O1 H1O 0.8417 .
O2 C18 1.339(5) .
N1 C1 1.334(6) .
N1 C5 1.356(6) .
N2 C13 1.460(6) .
N2 C7 1.477(6) .
N2 C6 1.478(5) .
N3 C12 1.338(6) .
N3 C8 1.341(6) .
N4 C23 1.337(6) .
N4 C27 1.352(6) .
N5 C17 1.472(6) .
N5 C28 1.493(6) .
N5 C29 1.495(6) .
N6 C30 1.345(6) .
N6 C34 1.346(6) .
C1 C2 1.378(7) .
C1 H1A 0.9500 .
C2 C3 1.382(8) .
C2 H2A 0.9500 .
C3 C4 1.393(7) .
C3 H3A 0.9500 .
C4 C5 1.360(7) .
C4 H4A 0.9500 .
C5 C6 1.512(7) .
C6 H6A 0.9900 .
C6 H6B 0.9900 .
C7 C8 1.506(7) .
C7 H7A 0.9900 .
C7 H7B 0.9900 .
C8 C9 1.395(7) .
C9 C10 1.371(8) .
C9 H9A 0.9500 .
C10 C11 1.369(8) .
C10 H10A 0.9500 .
C11 C12 1.386(7) .
C11 H11A 0.9500 .
C12 H12A 0.9500 .
C13 C14 1.364(7) .
C13 C18 1.419(6) .
C14 C15 1.395(7) .
C14 H14A 0.9500 .
C15 C16 1.396(7) .
C15 C19 1.539(7) .
C16 C17 1.383(7) .
C16 H16A 0.9500 .
C17 C18 1.379(7) .
C19 C22 1.525(8) .
C19 C20 1.532(7) .
C19 C21 1.550(7) .
C20 H20A 0.9800 .
C20 H20B 0.9800 .
C20 H20C 0.9800 .
C21 H21A 0.9800 .
C21 H21B 0.9800 .
C21 H21C 0.9800 .
C22 H22A 0.9800 .
C22 H22B 0.9800 .
C22 H22C 0.9800 .
C23 C24 1.384(7) .
C23 H23A 0.9500 .
C24 C25 1.362(8) .
C24 H24A 0.9500 .
C25 C26 1.376(8) .
C25 H25A 0.9500 .
C26 C27 1.393(7) .
C26 H26A 0.9500 .
C27 C28 1.497(7) .
C28 H28A 0.9900 .
C28 H28B 0.9900 .
C29 C30 1.501(7) .
C29 H29A 0.9900 .
C29 H29B 0.9900 .
C30 C31 1.378(7) .
C31 C32 1.377(8) .
C31 H31A 0.9500 .
C32 C33 1.378(8) .
C32 H32A 0.9500 .
C33 C34 1.380(7) .
C33 H33A 0.9500 .
C34 H34A 0.9500 .
Cl1 O4S 1.405(5) .
Cl1 O1S 1.422(4) .
Cl1 O3S 1.427(4) .
Cl1 O2S 1.437(5) .
Cl2 O7S 1.335(9) .
Cl2 O5S 1.392(5) .
Cl2 O6T 1.394(8) .
Cl2 O8T 1.400(8) .
Cl2 O8S 1.451(9) .
Cl2 O6S 1.462(9) .
Cl2 O7T 1.482(8) .
N1S C1S 1.132(8) .
C1S C2S 1.446(10) .
C2S H2SA 0.9800 .
C2S H2SB 0.9800 .
C2S H2SC 0.9800 .
N3S C5S 1.157(10) .
C5S C6S 1.481(12) .
C6S H6SA 0.9800 .
C6S H6SB 0.9800 .
C6S H6SC 0.9800 .
N2S C3S 1.112(12) .
C3S C4S 1.39(3) .
C4S H4SA 0.9800 .
C4S H4SB 0.9800 .
C4S H4SC 0.9800 .
N2S' C3S' 1.18(3) .
C3S' C4S' 1.50(6) .
C4S' H4SD 0.9800 .
C4S' H4SE 0.9800 .
C4S' H4SF 0.9800 .

loop_
_geom_torsion_atom_site_label_1
_geom_torsion_atom_site_label_2
_geom_torsion_atom_site_label_3
_geom_torsion_atom_site_label_4
_geom_torsion
_geom_torsion_site_symmetry_1
_geom_torsion_site_symmetry_4
N2 Cu1 O1 Cu2 153(4) . 2_765
O2 Cu1 O1 Cu2 145.5(3) . 2_765
N3 Cu1 O1 Cu2 13.3(3) . 2_765
N1 Cu1 O1 Cu2 -109.3(3) . 2_765
O1 Cu2 O2 C18 -179.2(3) 2_765 .
N6 Cu2 O2 C18 70.6(4) . .
N5 Cu2 O2 C18 -0.5(3) . .
N4 Cu2 O2 C18 -81.0(3) . .
O1 Cu2 O2 Cu1 -17.3(3) 2_765 .
N6 Cu2 O2 Cu1 -127.5(3) . .
N5 Cu2 O2 Cu1 161.5(3) . .
N4 Cu2 O2 Cu1 80.9(3) . .
O1 Cu1 O2 C18 160.0(3) . .
N2 Cu1 O2 C18 -19.7(3) . .
N3 Cu1 O2 C18 -91.0(3) . .
N1 Cu1 O2 C18 57.0(3) . .
O1 Cu1 O2 Cu2 -1.8(3) . .
N2 Cu1 O2 Cu2 178.5(3) . .
N3 Cu1 O2 Cu2 107.2(3) . .
N1 Cu1 O2 Cu2 -104.7(3) . .
O1 Cu1 N1 C1 -26.0(5) . .
N2 Cu1 N1 C1 151.8(5) . .
O2 Cu1 N1 C1 72.3(4) . .
N3 Cu1 N1 C1 -135.4(4) . .
O1 Cu1 N1 C5 166.9(3) . .
N2 Cu1 N1 C5 -15.3(3) . .
O2 Cu1 N1 C5 -94.8(3) . .
N3 Cu1 N1 C5 57.5(4) . .
O1 Cu1 N2 C13 14(4) . .
O2 Cu1 N2 C13 21.4(3) . .
N3 Cu1 N2 C13 153.9(3) . .
N1 Cu1 N2 C13 -84.2(3) . .
O1 Cu1 N2 C7 -105(4) . .
O2 Cu1 N2 C7 -97.2(3) . .
N3 Cu1 N2 C7 35.3(3) . .
N1 Cu1 N2 C7 157.1(3) . .
O1 Cu1 N2 C6 134(4) . .
O2 Cu1 N2 C6 141.7(3) . .
N3 Cu1 N2 C6 -85.8(3) . .
N1 Cu1 N2 C6 36.0(3) . .
O1 Cu1 N3 C12 -23.8(4) . .
N2 Cu1 N3 C12 157.7(4) . .
O2 Cu1 N3 C12 -130.1(4) . .
N1 Cu1 N3 C12 85.7(4) . .
O1 Cu1 N3 C8 157.3(3) . .
N2 Cu1 N3 C8 -21.2(3) . .
O2 Cu1 N3 C8 51.0(4) . .
N1 Cu1 N3 C8 -93.2(3) . .
O1 Cu2 N4 C23 22.8(4) 2_765 .
N6 Cu2 N4 C23 127.3(4) . .
N5 Cu2 N4 C23 -157.3(4) . .
O2 Cu2 N4 C23 -72.4(4) . .
O1 Cu2 N4 C27 -173.1(3) 2_765 .
N6 Cu2 N4 C27 -68.6(3) . .
N5 Cu2 N4 C27 6.9(3) . .
O2 Cu2 N4 C27 91.7(3) . .
O1 Cu2 N5 C17 93(7) 2_765 .
N6 Cu2 N5 C17 -145.3(3) . .
O2 Cu2 N5 C17 -1.1(3) . .
N4 Cu2 N5 C17 92.3(3) . .
O1 Cu2 N5 C28 -27(7) 2_765 .
N6 Cu2 N5 C28 94.5(3) . .
O2 Cu2 N5 C28 -121.3(3) . .
N4 Cu2 N5 C28 -27.9(3) . .
O1 Cu2 N5 C29 -146(7) 2_765 .
N6 Cu2 N5 C29 -24.7(3) . .
O2 Cu2 N5 C29 119.5(3) . .
N4 Cu2 N5 C29 -147.1(3) . .
O1 Cu2 N6 C30 -168.6(4) 2_765 .
N5 Cu2 N6 C30 12.5(4) . .
O2 Cu2 N6 C30 -59.6(5) . .
N4 Cu2 N6 C30 87.1(4) . .
O1 Cu2 N6 C34 12.5(5) 2_765 .
N5 Cu2 N6 C34 -166.5(5) . .
O2 Cu2 N6 C34 121.5(4) . .
N4 Cu2 N6 C34 -91.8(5) . .
C5 N1 C1 C2 0.2(7) . .
Cu1 N1 C1 C2 -166.2(4) . .
N1 C1 C2 C3 -1.3(8) . .
C1 C2 C3 C4 0.8(8) . .
C2 C3 C4 C5 0.6(8) . .
C1 N1 C5 C4 1.3(7) . .
Cu1 N1 C5 C4 169.9(4) . .
C1 N1 C5 C6 -178.3(4) . .
Cu1 N1 C5 C6 -9.6(5) . .
C3 C4 C5 N1 -1.6(8) . .
C3 C4 C5 C6 177.9(5) . .
C13 N2 C6 C5 65.9(5) . .
C7 N2 C6 C5 -166.3(4) . .
Cu1 N2 C6 C5 -51.2(4) . .
N1 C5 C6 N2 40.3(5) . .
C4 C5 C6 N2 -139.2(5) . .
C13 N2 C7 C8 -160.2(4) . .
C6 N2 C7 C8 71.5(5) . .
Cu1 N2 C7 C8 -44.1(4) . .
C12 N3 C8 C9 2.4(7) . .
Cu1 N3 C8 C9 -178.6(4) . .
C12 N3 C8 C7 -177.9(4) . .
Cu1 N3 C8 C7 1.2(5) . .
N2 C7 C8 N3 29.3(6) . .
N2 C7 C8 C9 -151.0(4) . .
N3 C8 C9 C10 -1.2(7) . .
C7 C8 C9 C10 179.1(5) . .
C8 C9 C10 C11 -1.8(8) . .
C9 C10 C11 C12 3.4(8) . .
C8 N3 C12 C11 -0.7(7) . .
Cu1 N3 C12 C11 -179.5(3) . .
C10 C11 C12 N3 -2.2(7) . .
C7 N2 C13 C14 -84.3(6) . .
C6 N2 C13 C14 45.0(6) . .
Cu1 N2 C13 C14 161.2(4) . .
C7 N2 C13 C18 94.1(5) . .
C6 N2 C13 C18 -136.7(4) . .
Cu1 N2 C13 C18 -20.5(5) . .
C18 C13 C14 C15 1.2(7) . .
N2 C13 C14 C15 179.5(4) . .
C13 C14 C15 C16 -3.9(7) . .
C13 C14 C15 C19 171.5(5) . .
C14 C15 C16 C17 2.8(7) . .
C19 C15 C16 C17 -172.6(4) . .
C15 C16 C17 C18 0.9(8) . .
C15 C16 C17 N5 -179.8(4) . .
C28 N5 C17 C18 119.7(5) . .
C29 N5 C17 C18 -115.8(5) . .
Cu2 N5 C17 C18 2.6(5) . .
C28 N5 C17 C16 -59.7(6) . .
C29 N5 C17 C16 64.9(6) . .
Cu2 N5 C17 C16 -176.7(4) . .
Cu2 O2 C18 C17 2.4(5) . .
Cu1 O2 C18 C17 -165.6(4) . .
Cu2 O2 C18 C13 -178.3(3) . .
Cu1 O2 C18 C13 13.8(5) . .
C16 C17 C18 O2 175.8(4) . .
N5 C17 C18 O2 -3.6(7) . .
C16 C17 C18 C13 -3.6(7) . .
N5 C17 C18 C13 177.0(4) . .
C14 C13 C18 O2 -176.9(4) . .
N2 C13 C18 O2 4.7(6) . .
C14 C13 C18 C17 2.5(7) . .
N2 C13 C18 C17 -175.9(4) . .
C14 C15 C19 C22 -72.0(6) . .
C16 C15 C19 C22 103.2(6) . .
C14 C15 C19 C20 168.3(5) . .
C16 C15 C19 C20 -16.5(7) . .
C14 C15 C19 C21 47.1(6) . .
C16 C15 C19 C21 -137.7(5) . .
C27 N4 C23 C24 -0.7(7) . .
Cu2 N4 C23 C24 162.4(4) . .
N4 C23 C24 C25 -0.8(8) . .
C23 C24 C25 C26 0.8(8) . .
C24 C25 C26 C27 0.6(8) . .
C23 N4 C27 C26 2.2(7) . .
Cu2 N4 C27 C26 -163.9(4) . .
C23 N4 C27 C28 -177.0(4) . .
Cu2 N4 C27 C28 16.9(5) . .
C25 C26 C27 N4 -2.2(7) . .
C25 C26 C27 C28 176.9(5) . .
C17 N5 C28 C27 -72.5(5) . .
C29 N5 C28 C27 162.5(4) . .
Cu2 N5 C28 C27 44.9(4) . .
N4 C27 C28 N5 -41.8(5) . .
C26 C27 C28 N5 139.1(5) . .
C17 N5 C29 C30 150.6(4) . .
C28 N5 C29 C30 -84.3(5) . .
Cu2 N5 C29 C30 32.4(5) . .
C34 N6 C30 C31 -0.1(8) . .
Cu2 N6 C30 C31 -179.2(4) . .
C34 N6 C30 C29 -177.5(5) . .
Cu2 N6 C30 C29 3.5(6) . .
N5 C29 C30 N6 -24.4(6) . .
N5 C29 C30 C31 158.2(5) . .
N6 C30 C31 C32 -0.5(9) . .
C29 C30 C31 C32 176.8(5) . .
C30 C31 C32 C33 0.8(9) . .
C31 C32 C33 C34 -0.6(9) . .
C30 N6 C34 C33 0.4(8) . .
Cu2 N6 C34 C33 179.3(4) . .
C32 C33 C34 N6 0.0(9) . .

loop_
_diffrn_scan_number
_diffrn_scan_type
_diffrn_scan_start
_diffrn_scan_end
_diffrn_scan_width
_diffrn_scan_exptime
_diffrn_scan_omega
_diffrn_scan_theta
_diffrn_scan_kappa
_diffrn_scan_phi
_diffrn_scan_omega1
_diffrn_scan_theta1
_diffrn_scan_frames
1 omega -70.80 37.20 1.00 60.00 - -35.00 81.00 350.00 0.00 0.00 108
2 omega -5.50 96.50 1.00 60.00 - 25.00 71.00 120.00 0.00 0.00 102
3 omega -5.50 96.50 1.00 60.00 - 25.00 71.00 240.00 0.00 0.00 102
4 omega -111.47 38.53 1.00 60.00 - -35.00 -9.00 0.00 0.00 0.00 150
5 omega -39.00 111.00 1.00 60.00 - 35.00 1.00 20.00 0.00 0.00 150
